data_1504400
loop_
_publ_author_name
'Shen, Jian-Min'
'Feng, Yi-Tao'

_publ_section_title
;
 Formation of Flower-Like Carbon Nanosheet Aggregations and Their
 Electrochemical Application
;
_journal_issue 34
_journal_name_full 'Journal of Physical Chemistry C'
_journal_page_first 13114
_journal_paper_doi 10.1021/jp802285c
_journal_volume 112
_journal_year 2008
_chemical_formula_structural 'Fe S'
_chemical_formula_sum 'Fe S'
_chemical_name_systematic
;
Iron sulfide
;
_space_group_IT_number 194
_symmetry_Int_Tables_number 194
_symmetry_space_group_name_Hall '-P 6c 2c'
_symmetry_space_group_name_H-M 'P 63/m m c'
_audit_creation_date 08-01-06
_audit_creation_method 'Created with Diamond (www.crystalimpact.com)'
_audit_update_record 08-01-06
_cell_angle_alpha 90.000
_cell_angle_beta 90.000
_cell_angle_gamma 120.000
_cell_formula_units_Z 2
_cell_length_a 3.4450
_cell_length_b 3.4450
_cell_length_c 5.7630
_cell_volume 59.232
_cod_data_source_file jp802285c-file004.cif
_cod_data_source_block 53526
_cod_original_cell_volume 59.2
_cod_original_sg_symbol_Hall -P_6c_2c
_cod_original_formula_sum 'Fe1 S1'
_cod_database_code 1504400

loop_
_symmetry_equiv_pos_site_id
_symmetry_equiv_pos_as_xyz
1 'x, y, z'
2 'x-y, x, 0.500+z'
3 '-y, x-y, z'
4 '-x, -y, 0.500+z'
5 '-x+y, -x, z'
6 'y, -x+y, 0.500+z'
7 'x-y, -y, -z'
8 '-x, -x+y, -z'
9 'y, x, -z'
10 '-y, -x, 0.500-z'
11 '-x+y, y, 0.500-z'
12 'x, x-y, 0.500-z'
13 '-x, -y, -z'
14 '-x+y, -x, 0.500-z'
15 'y, -x+y, -z'
16 'x, y, 0.500-z'
17 'x-y, x, -z'
18 '-y, x-y, 0.500-z'
19 '-x+y, y, z'
20 'x, x-y, z'
21 '-y, -x, z'
22 'y, x, 0.500+z'
23 'x-y, -y, 0.500+z'
24 '-x, -x+y, 0.500+z'

loop_
_atom_site_aniso_label
_atom_site_aniso_U_11
_atom_site_aniso_U_22
_atom_site_aniso_U_33
_atom_site_aniso_U_12
_atom_site_aniso_U_13
_atom_site_aniso_U_23
Fe1 0.00000 0.00000 0.00000 0.00000 0.00000 0.00000
S1 0.00000 0.00000 0.00000 0.00000 0.00000 0.00000

loop_
_atom_site_label
_atom_site_type_symbol
_atom_site_fract_x
_atom_site_fract_y
_atom_site_fract_z
_atom_site_occupancy
_atom_site_symmetry_multiplicity
_atom_site_Wyckoff_symbol
_atom_site_calc_flag
_atom_site_thermal_displace_type
Fe1 Fe+0 0.0000 0.0000 0.0000 1.000 2 a d Uani
S1 S+0 0.3333 0.6667 0.2500 1.000 2 c d Uani

loop_
_atom_type_symbol
_atom_type_oxidation_number
_atom_type_radius_bond
Fe+0 2.000 0.610
S+0 -2.000 1.840
